data_1549525
loop_
_publ_author_name
'Kumar, Prashant'
'Cabaj, Malgorzata Katarzyna'
'Pazio, Aleksandra'
'Dominiak, Paulina Maria'

_publ_section_title
;
 Protonated nucleobases are not fully ionized in their chloride salt
 crystals and form metastable base pairs further stabilized by the
 surrounding anions
;
_journal_coeditor_code LC5097SUP1
_journal_issue 4
_journal_name_full IUCrJ
_journal_page_first
;
;
_journal_paper_doi 10.1107/S2052252518006346
_journal_volume 5
_journal_year 2018
_chemical_formula_moiety 'C4 H6 N3 O, Cl'
_chemical_formula_sum 'C4 H6 Cl N3 O'
_chemical_formula_weight 147.557
_chemical_name_systematic 'cytosinium chloride'
_space_group_crystal_system monoclinic
_space_group_IT_number 14
_space_group_name_Hall '-P 2yn'
_space_group_name_H-M_alt 'P 1 21/n 1'
_symmetry_space_group_name_Hall '-P 2yn'
_symmetry_space_group_name_H-M 'P 1 21/n 1'
_atom_sites_solution_hydrogens difmap
_atom_sites_solution_primary direct
_atom_sites_solution_secondary difmap
_cell_angle_alpha 90.
_cell_angle_beta 95.970(1)
_cell_angle_gamma 90.
_cell_formula_units_Z 4
_cell_length_a 8.1481(1)
_cell_length_b 6.8774(1)
_cell_length_c 10.9947(1)
_cell_measurement_reflns_used 14655
_cell_measurement_temperature 89.9(3)
_cell_measurement_theta_max 45.4730
_cell_measurement_theta_min 2.9550
_cell_volume 612.777(13)
_computing_cell_refinement
;
CrysAlisPro, Agilent Technologies,
Version 1.171.37.31 (release 14-01-2014 CrysAlis171 .NET)
(compiled Jan 14 2014,18:38:05)
;
_computing_data_collection
;
CrysAlisPro, Agilent Technologies,
Version 1.171.37.31 (release 14-01-2014 CrysAlis171 .NET)
(compiled Jan 14 2014,18:38:05)
;
_computing_data_reduction
;
CrysAlisPro, Agilent Technologies,
Version 1.171.37.31 (release 14-01-2014 CrysAlis171 .NET)
(compiled Jan 14 2014,18:38:05)
;
_computing_structure_refinement 'MoPro (J. Appl. Cryst. 2005, 38, 38-54)'
_computing_structure_solution 'ShelXS (Sheldrick, 2008)'
_diffrn_ambient_environment N~2~
_diffrn_ambient_temperature 89.9(3)
_diffrn_detector 'CCD plate'
_diffrn_detector_area_resol_mean 16.0026
_diffrn_detector_type Eos
_diffrn_measured_fraction_theta_full 1.000
_diffrn_measured_fraction_theta_max 1.000
_diffrn_measurement_details
;
#__ type_ start__ end____ width___ exp.time_
  1 omega  -24.00   71.00   1.0000    4.0000
omega____ theta____ kappa____ phi______ frames
    -        0.0000   57.0000   90.0000 95

#__ type_ start__ end____ width___ exp.time_
  2 omega  -24.00   71.00   1.0000    4.0000
omega____ theta____ kappa____ phi______ frames
    -        0.0000   57.0000  -30.0000 95

#__ type_ start__ end____ width___ exp.time_
  3 omega  -32.00   74.00   1.0000    4.0000
omega____ theta____ kappa____ phi______ frames
    -        0.0000   37.0000 -180.0000 106

#__ type_ start__ end____ width___ exp.time_
  4 omega  -32.00   74.00   1.0000    4.0000
omega____ theta____ kappa____ phi______ frames
    -        0.0000   37.0000  -90.0000 106

#__ type_ start__ end____ width___ exp.time_
  5 omega  -24.00   71.00   1.0000    4.0000
omega____ theta____ kappa____ phi______ frames
    -        0.0000   57.0000   30.0000 95

#__ type_ start__ end____ width___ exp.time_
  6 omega  -20.00   45.00   1.0000    4.0000
omega____ theta____ kappa____ phi______ frames
    -        0.0000  -99.0000   60.0000 65

#__ type_ start__ end____ width___ exp.time_
  7 omega  -20.00   45.00   1.0000    4.0000
omega____ theta____ kappa____ phi______ frames
    -        0.0000  -99.0000 -150.0000 65

#__ type_ start__ end____ width___ exp.time_
  8 omega  -71.00   24.00   1.0000    4.0000
omega____ theta____ kappa____ phi______ frames
    -        0.0000  -57.0000  120.0000 95

#__ type_ start__ end____ width___ exp.time_
  9 omega  -32.00   74.00   1.0000    4.0000
omega____ theta____ kappa____ phi______ frames
    -        0.0000   37.0000   60.0000 106

#__ type_ start__ end____ width___ exp.time_
 10 omega -132.00  -26.00   1.0000   30.0000
omega____ theta____ kappa____ phi______ frames
    -      -59.3035  -77.0000   90.8077 106

#__ type_ start__ end____ width___ exp.time_
 11 omega -132.00  -26.00   1.0000   30.0000
omega____ theta____ kappa____ phi______ frames
    -      -59.3035  -77.0000 -120.0000 106

#__ type_ start__ end____ width___ exp.time_
 12 omega  -92.00   13.00   1.0000   30.0000
omega____ theta____ kappa____ phi______ frames
    -      -59.3035   77.0000   90.0000 105

#__ type_ start__ end____ width___ exp.time_
 13 omega -132.00  -26.00   1.0000   30.0000
omega____ theta____ kappa____ phi______ frames
    -      -59.3035  -77.0000  -60.0000 106

#__ type_ start__ end____ width___ exp.time_
 14 omega -132.00  -26.00   1.0000   30.0000
omega____ theta____ kappa____ phi______ frames
    -      -59.3035  -77.0000   30.0000 106

#__ type_ start__ end____ width___ exp.time_
 15 omega -119.00   -2.00   1.0000   30.0000
omega____ theta____ kappa____ phi______ frames
    -      -59.3035  125.0000 -120.0000 117

#__ type_ start__ end____ width___ exp.time_
 16 omega -132.00  -26.00   1.0000   30.0000
omega____ theta____ kappa____ phi______ frames
    -      -59.3035  -77.0000   60.0000 106

#__ type_ start__ end____ width___ exp.time_
 17 omega -132.00  -26.00   1.0000   30.0000
omega____ theta____ kappa____ phi______ frames
    -      -59.3035  -77.0000  120.0000 106

#__ type_ start__ end____ width___ exp.time_
 18 omega -132.00  -26.00   1.0000   30.0000
omega____ theta____ kappa____ phi______ frames
    -      -59.3035  -77.0000    0.0000 106

#__ type_ start__ end____ width___ exp.time_
 19 omega -132.00  -82.00   1.0000   30.0000
omega____ theta____ kappa____ phi______ frames
    -      -59.3035  -77.0000  -17.2181 50

;
_diffrn_measurement_device 'four-circle diffractometer'
_diffrn_measurement_device_type 'SuperNova, Single source at offset, Eos'
_diffrn_measurement_method '\w scans'
_diffrn_orient_matrix_UB_11 -0.0567298000
_diffrn_orient_matrix_UB_12 0.0638542000
_diffrn_orient_matrix_UB_13 0.0242919000
_diffrn_orient_matrix_UB_21 -0.0424838000
_diffrn_orient_matrix_UB_22 -0.0809796000
_diffrn_orient_matrix_UB_23 0.0216129000
_diffrn_orient_matrix_UB_31 0.0513481000
_diffrn_orient_matrix_UB_32 0.0035149000
_diffrn_orient_matrix_UB_33 0.0561536000
_diffrn_radiation_monochromator mirror
_diffrn_radiation_probe x-ray
_diffrn_radiation_source 'fine-focus sealed tube'
_diffrn_radiation_type MoK\a
_diffrn_radiation_wavelength 0.71073
_diffrn_reflns_av_R_equivalents 0.0423
_diffrn_reflns_av_sigmaI/netI 0.04630
_diffrn_reflns_limit_h_max 16
_diffrn_reflns_limit_h_min -16
_diffrn_reflns_limit_k_max 13
_diffrn_reflns_limit_k_min -13
_diffrn_reflns_limit_l_max 22
_diffrn_reflns_limit_l_min -22
_diffrn_reflns_number 82389
_diffrn_reflns_theta_full 45.33
_diffrn_reflns_theta_max 45.33
_diffrn_reflns_theta_min 2.97
_diffrn_source 'SuperNova (Mo) X-ray Source'
_exptl_absorpt_coefficient_mu 0.535
_exptl_absorpt_correction_T_max 1.00000
_exptl_absorpt_correction_T_min 0.83870
_exptl_absorpt_correction_type multi-scan
_exptl_absorpt_process_details
;
CrysAlisPro, Agilent Technologies,
Version 1.171.37.31 (release 14-01-2014 CrysAlis171 .NET)
(compiled Jan 14 2014,18:38:05)
Empirical absorption correction using spherical harmonics,
 implemented in SCALE3 ABSPACK scaling algorithm.
;
_exptl_crystal_colour 'transparent colorless'
_exptl_crystal_density_diffrn 1.600
_exptl_crystal_density_method 'not measured'
_exptl_crystal_description block
_exptl_crystal_F_000 304
_exptl_crystal_size_max 0.1648
_exptl_crystal_size_mid 0.1246
_exptl_crystal_size_min 0.0492
_refine_diff_density_max 0.27
_refine_diff_density_min -0.26
_refine_ls_extinction_method none
_refine_ls_goodness_of_fit_ref 1.210
_refine_ls_hydrogen_treatment refxyz
_refine_ls_matrix_type full
_refine_ls_number_parameters 276
_refine_ls_number_reflns 4590
_refine_ls_number_restraints 6
_refine_ls_restrained_S_all 0.000
_refine_ls_R_factor_gt 0.0159
_refine_ls_shift/su_max -0.002
_refine_ls_shift/su_mean 0.000
_refine_ls_structure_factor_coef F
_refine_ls_weighting_scheme sigma
_refine_ls_wR_factor_gt 0.0237
_refine_ls_wR_factor_ref 0.0237
_reflns_d_resolution_high 0.50
_reflns_d_resolution_low 6.86
_reflns_limit_h_max 16
_reflns_limit_h_min -16
_reflns_limit_k_max 13
_reflns_limit_k_min 0
_reflns_limit_l_max 22
_reflns_limit_l_min 0
_reflns_number_gt 4590
_reflns_number_observed 4590
_reflns_number_total 5144
_reflns_threshold_expression >2.0sigma(I)
_cod_data_source_file lc5097.cif
_cod_data_source_block CC
_cod_original_cell_volume 612.78(1)
_cod_database_code 1549525

loop_
_symmetry_equiv_pos_as_xyz
'x, y, z'
'-x+1/2, y+1/2, -z+1/2'
'-x, -y, -z'
'x+1/2, -y+1/2, z+1/2'

loop_
_atom_site_type_symbol
_atom_site_label
_atom_site_fract_x
_atom_site_fract_y
_atom_site_fract_z
_atom_site_U_iso_or_equiv
_atom_site_adp_type
_atom_site_occupancy
_atom_site_calc_flag
_atom_site_refinement_flags_posn
_atom_site_refinement_flags_adp
Cl CL1 0.557537(11) 0.124370(11) 0.662831(8) 0.013327(12) Uani 1 d . .
O O2 -0.01306(4) 0.84121(5) 0.37276(3) 0.01386(3) Uani 1 d . .
N N1 0.14888(4) 0.81248(5) 0.55465(3) 0.01102(3) Uani 1 d . .
N N3 0.13971(4) 0.56699(4) 0.40919(3) 0.01013(3) Uani 1 d . .
C C6 0.26193(5) 0.70920(5) 0.62854(4) 0.01156(3) Uani 1 d . .
C C2 0.08729(4) 0.74804(5) 0.44161(3) 0.00996(3) Uani 1 d . .
N N7 0.29604(4) 0.28850(6) 0.43622(3) 0.01401(4) Uani 1 d . .
C C5 0.31723(4) 0.53264(5) 0.59493(4) 0.01146(3) Uani 1 d . .
C C4 0.25282(4) 0.45840(5) 0.47871(3) 0.00996(3) Uani 1 d . .
H H6 0.3068(19) 0.778(2) 0.712(3) 0.03081 Uani 1 d D U
H H7B 0.3816(9) 0.2050(12) 0.4856(8) 0.02514 Uani 1 d D U
H H5 0.4092(9) 0.4506(14) 0.6519(8) 0.02559 Uani 1 d D U
H H3 0.1026(15) 0.5185(17) 0.3236(6) 0.02810 Uani 1 d D U
H H7A 0.2507(12) 0.2467(14) 0.3508(6) 0.02918 Uani 1 d D U
H H1 0.105(2) 0.940(5) 0.5828(17) 0.02782 Uani 1 d D U

loop_
_atom_site_aniso_label
_atom_site_aniso_U_11
_atom_site_aniso_U_22
_atom_site_aniso_U_33
_atom_site_aniso_U_12
_atom_site_aniso_U_13
_atom_site_aniso_U_23
CL1 0.01730(4) 0.01272(4) 0.00966(4) 0.00343(2) -0.00001(2) 0.00259(2)
O2 0.01618(11) 0.01359(10) 0.01046(12) 0.00583(10) -0.00504(10) -0.00220(9)
N1 0.01336(10) 0.01056(10) 0.00830(11) 0.00315(8) -0.00287(9) -0.00192(8)
N3 0.01177(10) 0.00965(9) 0.00844(10) 0.00209(8) -0.00140(9) -0.00172(8)
C6 0.01347(11) 0.01184(11) 0.00848(12) 0.00254(10) -0.00307(10) -0.00130(9)
C2 0.01109(10) 0.01003(10) 0.00806(11) 0.00271(9) -0.00230(10) -0.00122(9)
N7 0.01654(12) 0.01083(12) 0.01447(14) 0.00417(10) 0.00071(14) -0.00190(9)
C5 0.01250(11) 0.01135(11) 0.00986(12) 0.00271(9) -0.00197(10) -0.00005(9)
C4 0.01071(10) 0.00924(10) 0.00972(12) 0.00169(8) 0.00009(10) -0.00045(8)
H6 0.03878 0.02996 0.02071 0.00803 -0.01104 -0.00967
H7B 0.02773 0.02312 0.02300 0.00818 -0.00487 0.00151
H5 0.02819 0.02543 0.02136 0.00853 -0.00594 0.00206
H3 0.03629 0.02692 0.01871 0.00942 -0.00843 -0.00787
H7A 0.03588 0.02809 0.02107 0.00837 -0.00899 -0.00776
H1 0.03460 0.02277 0.02410 0.01103 -0.00636 -0.00804

loop_
_atom_type_symbol
_atom_type_description
_atom_type_scat_dispersion_real
_atom_type_scat_dispersion_imag
_atom_type_scat_source
C C 0.0033 0.0016 'Su & Coppens. Acta. Cryst. (1997) A53, 749-762. '
H H 0.0000 0.0000 'Su & Coppens. Acta. Cryst. (1997) A53, 749-762. '
N N 0.0061 0.0033 'Su & Coppens. Acta. Cryst. (1997) A53, 749-762. '
O O 0.0106 0.0060 'Su & Coppens. Acta. Cryst. (1997) A53, 749-762. '
Cl Cl 0.1484 0.1585 'Su & Coppens. Acta. Cryst. (1997) A53, 749-762. '

loop_
_geom_angle_atom_site_label_1
_geom_angle_atom_site_label_2
_geom_angle_atom_site_label_3
_geom_angle
C2 N1 C6 122.36(3)
C2 N1 H1 117.(1)
C6 N1 H1 121.(1)
C2 N3 C4 124.24(3)
C2 N3 H3 117.9(7)
C4 N3 H3 117.4(7)
N1 C6 C5 121.74(3)
N1 C6 H6 115.6(10)
C5 C6 H6 123.(1)
O2 C2 N1 123.18(3)
O2 C2 N3 120.98(3)
N1 C2 N3 115.80(3)
C4 N7 H7A 119.6(5)
C4 N7 H7B 120.3(5)
H7A N7 H7B 119.8(7)
C4 C5 C6 117.53(3)
C4 C5 H5 120.0(5)
C6 C5 H5 122.5(5)
N3 C4 N7 118.55(3)
N3 C4 C5 118.22(3)
N7 C4 C5 123.22(3)

loop_
_geom_bond_atom_site_label_1
_geom_bond_atom_site_label_2
_geom_bond_distance
O2 C2 1.2343(5)
N1 C2 1.3649(5)
N1 C6 1.3628(5)
N1 H1 1.01(4)
N3 C2 1.3754(5)
N3 C4 1.3583(5)
N3 H3 1.015(5)
C6 C5 1.3596(5)
C6 H6 1.06(3)
N7 C4 1.3198(6)
N7 H7A 1.015(5)
N7 H7B 1.016(5)
C5 C4 1.4246(5)
C5 H5 1.084(5)

loop_
_geom_hbond_atom_site_label_D
_geom_hbond_atom_site_label_H
_geom_hbond_atom_site_label_A
_geom_hbond_distance_DH
_geom_hbond_distance_HA
_geom_hbond_distance_DA
_geom_hbond_angle_DHA
_geom_hbond_site_symmetry_A
N3 H3 CL1 1.015(5) 2.022(6) 3.0232(4) 168.6(3) 4_454
N7 H7A CL1 1.015(5) 2.619(8) 3.4577(4) 140.0(4) 4_454
N7 H7B CL1 1.016(5) 2.362(7) 3.3042(4) 153.8(4) 1
C5 H5 CL1 1.084(5) 2.545(8) 3.4600(4) 141.5(4) 1
C6 H6 O2 1.06(3) 2.33(2) 3.1093(6) 129.(1) 4_565
N1 H1 O2 1.01(4) 1.77(4) 2.7782(5) 175.61(14) 3_576
N1 H1 C2 1.01(4) 2.66(4) 3.5856(5) 153.7(5) 3_576
N7 H7B CL1 1.016(5) 2.865(10) 3.3079(5) 107.0(6) 3_656

loop_
_geom_torsion_atom_site_label_1
_geom_torsion_atom_site_label_2
_geom_torsion_atom_site_label_3
_geom_torsion_atom_site_label_4
_geom_torsion
O2 C2 N1 C6 -178.771(14)
O2 C2 N1 H1 3.(2)
O2 C2 N3 C4 178.22(4)
O2 C2 N3 H3 6.(1)
N1 C2 N3 C4 -3.85(5)
N1 C2 N3 H3 -175.9(4)
N1 C6 C5 C4 0.12(5)
N1 C6 C5 H5 178.56(12)
N3 C2 N1 C6 3.35(6)
N3 C2 N1 H1 -175.3(4)
N3 C4 N7 H7A 4.(1)
N3 C4 N7 H7B 179.08(15)
N3 C4 C5 C6 -0.51(6)
N3 C4 C5 H5 -178.99(19)
C6 C5 C4 N7 -179.57(6)
C2 N1 C6 C5 -1.65(6)
C2 N1 C6 H6 176.1(6)
C2 N3 C4 N7 -178.39(6)
C2 N3 C4 C5 2.50(5)
N7 C4 N3 H3 -6.(1)
N7 C4 C5 H5 2.(1)
C5 C4 N3 H3 174.6(4)
C5 C4 N7 H7A -176.6(3)
C5 C4 N7 H7B -2.(1)
C5 C6 N1 H1 176.9(3)
C4 C5 C6 H6 -177.5(4)
H6 C6 N1 H1 -5.(2)
H6 C6 C5 H5 1.(1)
